data_4324542
loop_
_publ_author_name
'Manish K. Sharma'
'Parimal K. Bharadwaj'

_publ_section_title
;
 A Dynamic Open Framework Exhibiting Guest- and/or Temperature-Induced
 Bicycle-Pedal Motion in Single-Crystal to Single-Crystal Transformation
;
_journal_name_full 'Inorganic Chemistry'
_journal_page_first 1889
_journal_page_last 1897
_journal_paper_doi 10.1021/ic102305v
_journal_volume 50
_journal_year 2011
_chemical_formula_moiety 'C48 H56 Cd Cl2 N16 O12'
_chemical_formula_sum 'C48 H56 Cd Cl2 N16 O12'
_chemical_formula_weight 1232.39
_chemical_name_systematic
;
 ?
;
_space_group_IT_number 2
_symmetry_cell_setting triclinic
_symmetry_space_group_name_Hall '-P 1'
_symmetry_space_group_name_H-M 'P -1'
_atom_sites_solution_hydrogens geom
_atom_sites_solution_primary direct
_atom_sites_solution_secondary difmap
_audit_creation_method SHELXL-97
_cell_angle_alpha 76.162(5)
_cell_angle_beta 75.294(3)
_cell_angle_gamma 84.377(5)
_cell_formula_units_Z 1
_cell_length_a 9.233(5)
_cell_length_b 10.375(6)
_cell_length_c 15.393(4)
_cell_measurement_reflns_used 999
_cell_measurement_temperature 100(2)
_cell_measurement_theta_max 25.00
_cell_measurement_theta_min 2.19
_cell_volume 1383.7(12)
_computing_cell_refinement 'SAINT 6.45 ( Bruker, 2003)'
_computing_data_collection 'SMART 5.628 (Bruker, 2003)'
_computing_data_reduction 'SAINT 6.45 ( Bruker, 2003)'
_computing_molecular_graphics 'DIAMOND 2.1e'
_computing_structure_refinement 'SHELXL-97 (Sheldrick, 1997)'
_computing_structure_solution SIR-97
_diffrn_ambient_temperature 100(2)
_diffrn_measured_fraction_theta_full 0.986
_diffrn_measured_fraction_theta_max 0.986
_diffrn_measurement_device_type 'BRUKER SMART APEX'
_diffrn_measurement_method /w-scans
_diffrn_radiation_monochromator graphite
_diffrn_radiation_source 'fine-focus sealed tube'
_diffrn_radiation_type MoK\a
_diffrn_radiation_wavelength 0.71069
_diffrn_reflns_av_R_equivalents 0.0223
_diffrn_reflns_av_sigmaI/netI 0.0472
_diffrn_reflns_limit_h_max 10
_diffrn_reflns_limit_h_min -10
_diffrn_reflns_limit_k_max 11
_diffrn_reflns_limit_k_min -12
_diffrn_reflns_limit_l_max 14
_diffrn_reflns_limit_l_min -18
_diffrn_reflns_number 7245
_diffrn_reflns_theta_full 25.00
_diffrn_reflns_theta_max 25.00
_diffrn_reflns_theta_min 2.19
_exptl_absorpt_coefficient_mu 0.566
_exptl_absorpt_correction_T_max 0.9301
_exptl_absorpt_correction_T_min 0.9149
_exptl_absorpt_correction_type empirical
_exptl_absorpt_process_details SADABS
_exptl_crystal_colour orange
_exptl_crystal_density_diffrn 1.479
_exptl_crystal_description block
_exptl_crystal_F_000 634
_exptl_crystal_size_max 0.16
_exptl_crystal_size_mid 0.14
_exptl_crystal_size_min 0.13
_refine_diff_density_max 1.681
_refine_diff_density_min -0.971
_refine_diff_density_rms 0.127
_refine_ls_extinction_method none
_refine_ls_goodness_of_fit_ref 1.051
_refine_ls_hydrogen_treatment refU
_refine_ls_matrix_type full
_refine_ls_number_parameters 343
_refine_ls_number_reflns 4806
_refine_ls_number_restraints 3
_refine_ls_restrained_S_all 1.061
_refine_ls_R_factor_all 0.0639
_refine_ls_R_factor_gt 0.0603
_refine_ls_shift/su_max 0.000
_refine_ls_shift/su_mean 0.000
_refine_ls_structure_factor_coef Fsqd
_refine_ls_weighting_details 'calc w=1/[\s^2^(Fo^2^)+(0.0859P)^2^+5.6269P] where P=(Fo^2^+2Fc^2^)/3'
_refine_ls_weighting_scheme calc
_refine_ls_wR_factor_gt 0.1583
_refine_ls_wR_factor_ref 0.1618
_reflns_number_gt 4456
_reflns_number_total 4806
_reflns_threshold_expression >2sigma(I)
_cod_data_source_file ic102305v_si_002_2.cif
_cod_data_source_block Compound2
_cod_database_code 4324542

loop_
_symmetry_equiv_pos_as_xyz
'x, y, z'
'-x, -y, -z'

loop_
_atom_site_label
_atom_site_type_symbol
_atom_site_fract_x
_atom_site_fract_y
_atom_site_fract_z
_atom_site_U_iso_or_equiv
_atom_site_adp_type
_atom_site_occupancy
_atom_site_symmetry_multiplicity
_atom_site_calc_flag
_atom_site_refinement_flags
Cd1 Cd 0.5000 0.5000 0.5000 0.01589(18) Uani 1 2 d S
Cl1 Cl 0.35461(14) 0.11761(11) 0.30033(9) 0.0289(3) Uani 1 1 d .
O1 O 0.3384(4) 0.3291(3) 0.5176(2) 0.0265(8) Uani 1 1 d .
O2 O 0.3407(5) 0.2538(4) 0.3055(3) 0.0478(11) Uani 1 1 d .
O3 O 0.3903(6) 0.1078(6) 0.2066(3) 0.0605(14) Uani 1 1 d .
O4 O 0.2148(5) 0.0549(4) 0.3467(3) 0.0418(10) Uani 1 1 d .
O5 O 0.4698(5) 0.0522(4) 0.3450(4) 0.0534(12) Uani 1 1 d .
O6 O 0.6039(6) -0.4669(6) 0.1532(4) 0.0707(16) Uani 1 1 d .
N5 N 0.2611(4) 0.6466(4) 0.2756(3) 0.0193(8) Uani 1 1 d .
N1 N 0.3149(5) 0.5883(4) 0.6039(3) 0.0231(9) Uani 1 1 d .
N2 N 0.1791(5) 0.6822(4) 0.7141(3) 0.0231(9) Uani 1 1 d .
N3 N 0.0613(6) 0.9775(6) 0.9948(5) 0.0586(16) Uani 1 1 d .
N4 N 0.3757(4) 0.6090(4) 0.3892(3) 0.0190(8) Uani 1 1 d .
N6 N -0.0231(5) 0.5505(5) 0.0150(3) 0.0325(10) Uani 1 1 d .
N7 N 0.2163(5) 0.1402(4) 0.5458(3) 0.0308(10) Uani 1 1 d .
N8 N 0.6118(15) -0.2436(13) 0.1369(9) 0.137(4) Uiso 1 1 d D
C1 C 0.3195(6) 0.6553(5) 0.6651(3) 0.0219(10) Uani 1 1 d .
H1 H 0.4073 0.6811 0.6741 0.026 Uiso 1 1 calc R
C2 C 0.1657(6) 0.5722(6) 0.6128(4) 0.0315(12) Uani 1 1 d .
H2 H 0.1285 0.5283 0.5774 0.038 Uiso 1 1 calc R
C3 C 0.0808(6) 0.6287(6) 0.6798(4) 0.0309(12) Uani 1 1 d .
H3 H -0.0232 0.6311 0.6990 0.037 Uiso 1 1 calc R
C4 C 0.1419(6) 0.7543(5) 0.7853(3) 0.0287(12) Uani 1 1 d .
C5 C 0.2445(7) 0.7595(6) 0.8359(4) 0.0390(14) Uani 1 1 d .
H5 H 0.3362 0.7130 0.8253 0.047 Uiso 1 1 calc R
C6 C 0.2104(9) 0.8336(7) 0.9019(4) 0.0514(18) Uani 1 1 d .
H6 H 0.2801 0.8383 0.9353 0.062 Uiso 1 1 calc R
C7 C 0.0740(10) 0.9010(6) 0.9192(4) 0.056(2) Uani 1 1 d .
C8 C -0.0287(9) 0.8943(6) 0.8697(4) 0.0519(19) Uani 1 1 d .
H8 H -0.1214 0.9390 0.8821 0.062 Uiso 1 1 calc R
C9 C 0.0036(7) 0.8217(6) 0.8009(4) 0.0409(15) Uani 1 1 d .
H9 H -0.0654 0.8186 0.7668 0.049 Uiso 1 1 calc R
C10 C 0.3255(5) 0.5537(5) 0.3344(3) 0.0199(10) Uani 1 1 d .
H10 H 0.3332 0.4632 0.3358 0.024 Uiso 1 1 calc R
C11 C 0.3415(6) 0.7435(5) 0.3645(3) 0.0240(10) Uani 1 1 d .
H11 H 0.3638 0.8077 0.3917 0.029 Uiso 1 1 calc R
C12 C 0.2705(6) 0.7678(5) 0.2948(4) 0.0240(10) Uani 1 1 d .
H12 H 0.2353 0.8498 0.2659 0.029 Uiso 1 1 calc R
C13 C 0.1930(5) 0.6210(5) 0.2074(3) 0.0223(10) Uani 1 1 d .
C14 C 0.2527(6) 0.5198(6) 0.1625(4) 0.0315(12) Uani 1 1 d .
H14 H 0.3380 0.4708 0.1746 0.038 Uiso 1 1 calc R
C15 C 0.1829(7) 0.4927(6) 0.0991(4) 0.0355(13) Uani 1 1 d .
H15 H 0.2203 0.4240 0.0694 0.043 Uiso 1 1 calc R
C16 C 0.0578(6) 0.5683(6) 0.0802(4) 0.0304(12) Uani 1 1 d .
C17 C 0.0039(7) 0.6716(6) 0.1229(4) 0.0354(13) Uani 1 1 d .
H17 H -0.0776 0.7242 0.1080 0.042 Uiso 1 1 calc R
C18 C 0.0698(7) 0.6978(5) 0.1874(4) 0.0322(12) Uani 1 1 d .
H18 H 0.0318 0.7665 0.2171 0.039 Uiso 1 1 calc R
C19 C 0.3328(6) 0.2074(5) 0.5380(4) 0.0269(11) Uani 1 1 d .
H19 H 0.4192 0.1590 0.5487 0.032 Uiso 1 1 calc R
C20 C 0.0790(7) 0.2095(8) 0.5239(6) 0.059(2) Uani 1 1 d .
H20A H 0.0047 0.1458 0.5331 0.089 Uiso 1 1 calc R
H20B H 0.1009 0.2578 0.4609 0.089 Uiso 1 1 calc R
H20C H 0.0416 0.2702 0.5635 0.089 Uiso 1 1 calc R
C21 C 0.2193(9) -0.0054(6) 0.5686(5) 0.0519(18) Uani 1 1 d .
H21A H 0.1230 -0.0353 0.5707 0.078 Uiso 1 1 calc R
H21B H 0.2424 -0.0378 0.6276 0.078 Uiso 1 1 calc R
H21C H 0.2943 -0.0385 0.5225 0.078 Uiso 1 1 calc R
C22 C 0.6248(11) -0.3769(9) 0.1692(9) 0.114(5) Uani 1 1 d .
H22 H 0.6638 -0.3954 0.2212 0.137 Uiso 1 1 calc R
C23 C 0.555(3) -0.215(2) 0.0589(14) 0.230(10) Uiso 1 1 d D
H23A H 0.5445 -0.1204 0.0380 0.345 Uiso 1 1 calc R
H23B H 0.4587 -0.2531 0.0736 0.345 Uiso 1 1 calc R
H23C H 0.6221 -0.2515 0.0113 0.345 Uiso 1 1 calc R
C24 C 0.661(2) -0.166(2) 0.1911(14) 0.203(9) Uiso 1 1 d D
H24A H 0.6476 -0.0733 0.1653 0.305 Uiso 1 1 calc R
H24B H 0.7646 -0.1875 0.1902 0.305 Uiso 1 1 calc R
H24C H 0.6021 -0.1873 0.2535 0.305 Uiso 1 1 calc R

loop_
_atom_site_aniso_label
_atom_site_aniso_U_11
_atom_site_aniso_U_22
_atom_site_aniso_U_33
_atom_site_aniso_U_23
_atom_site_aniso_U_13
_atom_site_aniso_U_12
Cd1 0.0196(3) 0.0152(3) 0.0154(3) -0.00733(18) -0.00666(18) 0.00410(17)
Cl1 0.0347(7) 0.0184(6) 0.0393(7) -0.0096(5) -0.0171(6) 0.0016(5)
O1 0.0299(19) 0.0196(18) 0.032(2) -0.0077(15) -0.0092(15) -0.0020(14)
O2 0.061(3) 0.020(2) 0.064(3) -0.0125(19) -0.013(2) -0.0023(19)
O3 0.054(3) 0.090(4) 0.049(3) -0.038(3) -0.010(2) -0.006(3)
O4 0.040(2) 0.033(2) 0.055(3) -0.0079(19) -0.017(2) -0.0068(18)
O5 0.044(3) 0.039(2) 0.079(3) 0.001(2) -0.033(2) 0.004(2)
O6 0.050(3) 0.065(4) 0.083(4) -0.003(3) -0.007(3) 0.005(3)
N5 0.025(2) 0.0180(19) 0.019(2) -0.0050(16) -0.0101(16) -0.0026(16)
N1 0.025(2) 0.025(2) 0.021(2) -0.0099(17) -0.0077(17) 0.0065(17)
N2 0.031(2) 0.021(2) 0.017(2) -0.0084(16) -0.0038(17) 0.0032(17)
N3 0.041(3) 0.058(4) 0.063(4) 0.007(3) -0.007(3) -0.002(3)
N4 0.022(2) 0.0169(19) 0.020(2) -0.0064(15) -0.0064(16) 0.0014(15)
N6 0.035(3) 0.037(3) 0.028(2) -0.0056(19) -0.012(2) -0.005(2)
N7 0.032(2) 0.027(2) 0.033(2) -0.0032(19) -0.0053(19) -0.0112(19)
C1 0.024(3) 0.023(2) 0.020(2) -0.0097(19) -0.0068(19) 0.0077(19)
C2 0.030(3) 0.041(3) 0.029(3) -0.022(2) -0.004(2) -0.003(2)
C3 0.023(3) 0.041(3) 0.032(3) -0.018(2) -0.002(2) -0.002(2)
C4 0.045(3) 0.021(2) 0.015(2) -0.0056(19) 0.003(2) 0.002(2)
C5 0.053(4) 0.038(3) 0.029(3) -0.014(3) -0.008(3) -0.004(3)
C6 0.076(5) 0.051(4) 0.030(3) -0.023(3) 0.001(3) -0.014(4)
C7 0.110(7) 0.032(3) 0.024(3) -0.016(3) 0.003(4) -0.017(4)
C8 0.071(5) 0.029(3) 0.035(3) -0.009(3) 0.019(3) 0.018(3)
C9 0.054(4) 0.037(3) 0.024(3) -0.009(2) -0.001(3) 0.016(3)
C10 0.025(2) 0.015(2) 0.021(2) -0.0057(18) -0.0072(19) -0.0013(18)
C11 0.029(3) 0.018(2) 0.030(3) -0.009(2) -0.013(2) 0.001(2)
C12 0.027(3) 0.017(2) 0.032(3) -0.004(2) -0.016(2) 0.0013(19)
C13 0.026(3) 0.025(2) 0.019(2) -0.0041(19) -0.010(2) -0.007(2)
C14 0.035(3) 0.036(3) 0.033(3) -0.016(2) -0.017(2) 0.003(2)
C15 0.045(3) 0.041(3) 0.031(3) -0.021(3) -0.013(3) -0.003(3)
C16 0.032(3) 0.038(3) 0.024(3) -0.002(2) -0.014(2) -0.010(2)
C17 0.041(3) 0.035(3) 0.037(3) -0.007(2) -0.026(3) 0.004(2)
C18 0.043(3) 0.026(3) 0.034(3) -0.006(2) -0.022(3) 0.000(2)
C19 0.030(3) 0.024(3) 0.031(3) -0.009(2) -0.015(2) 0.001(2)
C20 0.022(3) 0.060(4) 0.103(6) -0.036(4) -0.012(3) 0.003(3)
C21 0.076(5) 0.031(3) 0.053(4) 0.004(3) -0.027(4) -0.024(3)
C22 0.077(7) 0.040(5) 0.166(11) -0.016(6) 0.073(7) -0.012(5)

loop_
_atom_type_symbol
_atom_type_description
_atom_type_scat_dispersion_real
_atom_type_scat_dispersion_imag
_atom_type_scat_source
C C 0.0033 0.0016 'International Tables Vol C Tables 4.2.6.8 and 6.1.1.4'
H H 0.0000 0.0000 'International Tables Vol C Tables 4.2.6.8 and 6.1.1.4'
N N 0.0061 0.0033 'International Tables Vol C Tables 4.2.6.8 and 6.1.1.4'
O O 0.0106 0.0060 'International Tables Vol C Tables 4.2.6.8 and 6.1.1.4'
Cl Cl 0.1484 0.1585 'International Tables Vol C Tables 4.2.6.8 and 6.1.1.4'
Cd Cd -0.8075 1.2024 'International Tables Vol C Tables 4.2.6.8 and 6.1.1.4'

loop_
_geom_angle_atom_site_label_1
_geom_angle_atom_site_label_2
_geom_angle_atom_site_label_3
_geom_angle
_geom_angle_site_symmetry_1
_geom_angle_site_symmetry_3
N4 Cd1 N4 180.000(1) 2_666 .
N4 Cd1 N1 93.34(14) 2_666 .
N4 Cd1 N1 86.66(14) . .
N4 Cd1 N1 86.66(14) 2_666 2_666
N4 Cd1 N1 93.34(14) . 2_666
N1 Cd1 N1 180.000(1) . 2_666
N4 Cd1 O1 83.21(13) 2_666 2_666
N4 Cd1 O1 96.79(13) . 2_666
N1 Cd1 O1 91.90(14) . 2_666
N1 Cd1 O1 88.10(14) 2_666 2_666
N4 Cd1 O1 96.79(13) 2_666 .
N4 Cd1 O1 83.21(13) . .
N1 Cd1 O1 88.10(14) . .
N1 Cd1 O1 91.90(14) 2_666 .
O1 Cd1 O1 180.0 2_666 .
O3 Cl1 O2 109.9(3) . .
O3 Cl1 O5 110.6(3) . .
O2 Cl1 O5 109.0(3) . .
O3 Cl1 O4 108.7(3) . .
O2 Cl1 O4 109.6(3) . .
O5 Cl1 O4 109.1(3) . .
C19 O1 Cd1 141.4(3) . .
C10 N5 C12 107.4(4) . .
C10 N5 C13 125.8(4) . .
C12 N5 C13 126.8(4) . .
C1 N1 C2 105.6(4) . .
C1 N1 Cd1 132.5(3) . .
C2 N1 Cd1 121.8(3) . .
C1 N2 C3 106.6(4) . .
C1 N2 C4 126.5(4) . .
C3 N2 C4 126.9(4) . .
N3 N3 C7 103.5(9) 2_577 .
C10 N4 C11 105.8(4) . .
C10 N4 Cd1 126.0(3) . .
C11 N4 Cd1 128.2(3) . .
N6 N6 C16 111.5(6) 2_565 .
C19 N7 C21 122.5(5) . .
C19 N7 C20 120.2(5) . .
C21 N7 C20 117.1(5) . .
C22 N8 C23 110.8(15) . .
C22 N8 C24 113.5(15) . .
C23 N8 C24 135.8(16) . .
N1 C1 N2 111.3(4) . .
C3 C2 N1 110.5(5) . .
C2 C3 N2 106.0(5) . .
C5 C4 C9 120.9(5) . .
C5 C4 N2 120.0(5) . .
C9 C4 N2 119.0(5) . .
C6 C5 C4 119.8(6) . .
C5 C6 C7 120.5(7) . .
C8 C7 C6 119.7(6) . .
C8 C7 N3 128.9(7) . .
C6 C7 N3 111.4(7) . .
C7 C8 C9 121.2(6) . .
C4 C9 C8 117.9(6) . .
N4 C10 N5 110.9(4) . .
C12 C11 N4 109.9(4) . .
C11 C12 N5 106.0(4) . .
C18 C13 C14 121.1(5) . .
C18 C13 N5 119.5(4) . .
C14 C13 N5 119.4(4) . .
C13 C14 C15 119.0(5) . .
C16 C15 C14 119.9(5) . .
C17 C16 C15 120.1(5) . .
C17 C16 N6 114.9(5) . .
C15 C16 N6 124.9(5) . .
C16 C17 C18 120.6(5) . .
C17 C18 C13 119.2(5) . .
O1 C19 N7 125.7(5) . .
O6 C22 N8 139.3(17) . .

loop_
_geom_bond_atom_site_label_1
_geom_bond_atom_site_label_2
_geom_bond_distance
_geom_bond_site_symmetry_2
Cd1 N4 2.307(4) 2_666
Cd1 N4 2.307(4) .
Cd1 N1 2.307(4) .
Cd1 N1 2.307(4) 2_666
Cd1 O1 2.351(3) 2_666
Cd1 O1 2.351(3) .
Cl1 O3 1.423(5) .
Cl1 O2 1.425(4) .
Cl1 O5 1.439(4) .
Cl1 O4 1.440(4) .
O1 C19 1.229(6) .
O6 C22 1.068(12) .
N5 C10 1.359(6) .
N5 C12 1.374(6) .
N5 C13 1.438(6) .
N1 C1 1.309(6) .
N1 C2 1.372(7) .
N2 C1 1.363(7) .
N2 C3 1.376(7) .
N2 C4 1.425(6) .
N3 N3 1.168(11) 2_577
N3 C7 1.535(9) .
N4 C10 1.318(6) .
N4 C11 1.383(6) .
N6 N6 1.239(9) 2_565
N6 C16 1.447(6) .
N7 C19 1.303(7) .
N7 C21 1.466(7) .
N7 C20 1.470(8) .
N8 C22 1.358(15) .
N8 C23 1.386(15) .
N8 C24 1.458(14) .
C2 C3 1.346(7) .
C4 C5 1.383(8) .
C4 C9 1.388(8) .
C5 C6 1.374(8) .
C6 C7 1.375(11) .
C7 C8 1.374(11) .
C8 C9 1.398(9) .
C11 C12 1.357(7) .
C13 C18 1.381(7) .
C13 C14 1.387(7) .
C14 C15 1.390(7) .
C15 C16 1.385(8) .
C16 C17 1.377(8) .
C17 C18 1.379(7) .

loop_
_geom_torsion_atom_site_label_1
_geom_torsion_atom_site_label_2
_geom_torsion_atom_site_label_3
_geom_torsion_atom_site_label_4
_geom_torsion
_geom_torsion_site_symmetry_1
N4 Cd1 O1 C19 -31.5(6) 2_666
N4 Cd1 O1 C19 148.5(6) .
N1 Cd1 O1 C19 -124.7(6) .
N1 Cd1 O1 C19 55.3(6) 2_666
N4 Cd1 N1 C1 51.4(5) 2_666
N4 Cd1 N1 C1 -128.6(5) .
O1 Cd1 N1 C1 -31.9(5) 2_666
O1 Cd1 N1 C1 148.1(5) .
N4 Cd1 N1 C2 -126.3(4) 2_666
N4 Cd1 N1 C2 53.7(4) .
O1 Cd1 N1 C2 150.4(4) 2_666
O1 Cd1 N1 C2 -29.6(4) .
N1 Cd1 N4 C10 -123.6(4) .
N1 Cd1 N4 C10 56.4(4) 2_666
O1 Cd1 N4 C10 144.9(4) 2_666
O1 Cd1 N4 C10 -35.1(4) .
N1 Cd1 N4 C11 58.1(4) .
N1 Cd1 N4 C11 -121.9(4) 2_666
O1 Cd1 N4 C11 -33.4(4) 2_666
O1 Cd1 N4 C11 146.6(4) .
C2 N1 C1 N2 0.6(6) .
Cd1 N1 C1 N2 -177.4(3) .
C3 N2 C1 N1 -0.5(6) .
C4 N2 C1 N1 -179.2(4) .
C1 N1 C2 C3 -0.4(6) .
Cd1 N1 C2 C3 177.9(4) .
N1 C2 C3 N2 0.1(7) .
C1 N2 C3 C2 0.2(6) .
C4 N2 C3 C2 178.9(5) .
C1 N2 C4 C5 -25.7(8) .
C3 N2 C4 C5 155.9(5) .
C1 N2 C4 C9 152.6(5) .
C3 N2 C4 C9 -25.8(8) .
C9 C4 C5 C6 -0.9(9) .
N2 C4 C5 C6 177.4(5) .
C4 C5 C6 C7 1.1(10) .
C5 C6 C7 C8 -0.2(10) .
C5 C6 C7 N3 -179.6(6) .
N3 N3 C7 C8 4.5(11) 2_577
N3 N3 C7 C6 -176.2(7) 2_577
C6 C7 C8 C9 -0.9(10) .
N3 C7 C8 C9 178.3(6) .
C5 C4 C9 C8 -0.2(8) .
N2 C4 C9 C8 -178.5(5) .
C7 C8 C9 C4 1.1(9) .
C11 N4 C10 N5 0.2(5) .
Cd1 N4 C10 N5 -178.4(3) .
C12 N5 C10 N4 -0.4(5) .
C13 N5 C10 N4 -179.1(4) .
C10 N4 C11 C12 0.1(6) .
Cd1 N4 C11 C12 178.6(3) .
N4 C11 C12 N5 -0.3(6) .
C10 N5 C12 C11 0.4(5) .
C13 N5 C12 C11 179.1(5) .
C10 N5 C13 C18 145.7(5) .
C12 N5 C13 C18 -32.8(7) .
C10 N5 C13 C14 -34.7(7) .
C12 N5 C13 C14 146.8(5) .
C18 C13 C14 C15 -2.6(8) .
N5 C13 C14 C15 177.8(5) .
C13 C14 C15 C16 1.4(9) .
C14 C15 C16 C17 1.2(9) .
C14 C15 C16 N6 179.3(5) .
N6 N6 C16 C17 -174.4(6) 2_565
N6 N6 C16 C15 7.4(9) 2_565
C15 C16 C17 C18 -2.6(9) .
N6 C16 C17 C18 179.1(5) .
C16 C17 C18 C13 1.4(9) .
C14 C13 C18 C17 1.2(8) .
N5 C13 C18 C17 -179.2(5) .
Cd1 O1 C19 N7 176.4(4) .
C21 N7 C19 O1 178.8(5) .
C20 N7 C19 O1 4.1(9) .
C23 N8 C22 O6 0(2) .
C24 N8 C22 O6 179.8(14) .
